data_7235593
loop_
_publ_author_name
'Heaviside, Elizabeth A.'
'Moloney, Mark G.'
'Thompson, Amber L.'

_publ_section_title
;
 Diastereoselective intramolecular aldol ring closures of threonine
 derivatives leading to densely functionalised pyroglutamates related to
 oxazolomycin
;
_journal_issue 31
_journal_name_full 'RSC Adv.'
_journal_page_first 16233
_journal_paper_doi 10.1039/C4RA01967A
_journal_volume 4
_journal_year 2014
_chemical_absolute_configuration ad
_chemical_formula_moiety 'C23 H33 N1 O6'
_chemical_formula_sum 'C23 H33 N O6'
_chemical_formula_weight 419.52
_chemical_melting_point ?
_space_group_IT_number 19
_space_group_name_Hall 'P 2ac 2ab'
_space_group_name_H-M_alt 'P 21 21 21'
_symmetry_cell_setting orthorhombic
_symmetry_space_group_name_Hall 'P 2ac 2ab'
_symmetry_space_group_name_H-M 'P 21 21 21'
_atom_sites_solution_hydrogens difmap
_atom_sites_solution_primary direct
_audit_creation_date 11-10-29
_audit_creation_method CRYSTALS_ver_14.23
_cell_angle_alpha 90
_cell_angle_beta 90
_cell_angle_gamma 90
_cell_formula_units_Z 4
_cell_length_a 10.92170(10)
_cell_length_b 13.25210(10)
_cell_length_c 15.20210(10)
_cell_measurement_reflns_used 11933
_cell_measurement_temperature 150
_cell_measurement_theta_max 76
_cell_measurement_theta_min 3
_cell_volume 2200.28(3)
_computing_cell_refinement 'CrysAlis, (Oxford Diffraction, 2002)'
_computing_data_collection 'SuperNova, (Oxford Diffraction, 2010)'
_computing_data_reduction 'CrysAlis, (Oxford Diffraction, 2002)'
_computing_molecular_graphics 'CAMERON (Watkin et al., 1996)'
_computing_publication_material 'CRYSTALS (Betteridge et al., 2003)'
_computing_structure_refinement 'CRYSTALS (Betteridge et al., 2003)'
_computing_structure_solution 'SIR92 (Altomare et al., 1994)'
_diffrn_ambient_temperature 150
_diffrn_measured_fraction_theta_full 0.995
_diffrn_measured_fraction_theta_max 0.995
_diffrn_measurement_device Area
_diffrn_measurement_device_type 'Oxford Diffraction SuperNova'
_diffrn_measurement_method \w
_diffrn_radiation_monochromator graphite
_diffrn_radiation_type 'Cu K\a'
_diffrn_radiation_wavelength 1.54180
_diffrn_reflns_av_R_equivalents 0.026
_diffrn_reflns_limit_h_max 13
_diffrn_reflns_limit_h_min -13
_diffrn_reflns_limit_k_max 16
_diffrn_reflns_limit_k_min -16
_diffrn_reflns_limit_l_max 18
_diffrn_reflns_limit_l_min -17
_diffrn_reflns_number 20572
_diffrn_reflns_theta_full 76.489
_diffrn_reflns_theta_max 76.489
_diffrn_reflns_theta_min 4.426
_diffrn_standards_number 0
_exptl_absorpt_coefficient_mu 0.743
_exptl_absorpt_correction_T_max 0.99
_exptl_absorpt_correction_T_min 0.94
_exptl_absorpt_correction_type multi-scan
_exptl_absorpt_process_details 'CrysAlis, (Oxford Diffraction, 2002)'
_exptl_crystal_colour clear_pale_colourless
_exptl_crystal_density_diffrn 1.266
_exptl_crystal_density_meas ?
_exptl_crystal_density_method 'not measured'
_exptl_crystal_description needle
_exptl_crystal_F_000 904
_exptl_crystal_size_max 0.050
_exptl_crystal_size_mid 0.020
_exptl_crystal_size_min 0.020
_refine_diff_density_max 0.17
_refine_diff_density_min -0.17
_refine_ls_abs_structure_details 'Flack (1983), 1976 Friedel-pairs'
_refine_ls_abs_structure_Flack 0.01(10)
_refine_ls_extinction_method None
_refine_ls_goodness_of_fit_ref 1.0118
_refine_ls_hydrogen_treatment constr
_refine_ls_matrix_type full
_refine_ls_number_parameters 272
_refine_ls_number_reflns 4586
_refine_ls_number_restraints 0
_refine_ls_R_factor_all 0.0276
_refine_ls_R_factor_gt 0.0265
_refine_ls_shift/su_max 0.0005621
_refine_ls_shift/su_mean 0.0000603
_refine_ls_structure_factor_coef Fsqd
_refine_ls_weighting_details
;
 Method= Modified Sheldrick 
 w=1/[\s^2^(F^2^) + ( 0.04P)^2^ + 0.28P] 
 ,where P=(max(Fo^2^,0) + 2Fc^2^)/3 
;
_refine_ls_weighting_scheme calc
_refine_ls_wR_factor_all 0.0678
_refine_ls_wR_factor_gt 0.0670
_refine_ls_wR_factor_ref 0.0678
_reflns_limit_h_max 13
_reflns_limit_h_min -13
_reflns_limit_k_max 16
_reflns_limit_k_min 0
_reflns_limit_l_max 18
_reflns_limit_l_min 0
_reflns_number_gt 4440
_reflns_number_total 4586
_reflns_threshold_expression I>2.0\s(I)
_oxford_diffrn_Wilson_B_factor 2.25
_oxford_diffrn_Wilson_scale 0.02
_oxford_refine_ls_r_factor_ref 0.0276
_oxford_refine_ls_scale 6.361
_oxford_reflns_number_all 4586
_oxford_reflns_threshold_expression_ref I>-3.0\s(I)
_oxford_structure_analysis_title 6325
_cod_data_source_file c4ra01967a2.cif
_cod_data_source_block 6325
_cod_depositor_comments
;
The following automatic conversions were performed:

data item '_chemical_melting_point' value 'not measured' was changed
to '?' -- the value is undefined or not given.

data item '_atom_sites_solution_primary' value 'Direct' was changed
to 'direct' in accordance with the
/home/saulius/struct/COD-crude-data/automatic-downloads/DataCite-retrospective/RSC/depositions/lib/dictionaries/cif_core.dic
dictionary named 'cif_core.dic' version 2.4.2 last updated on
2011-04-26.

data item '_symmetry_cell_setting' value 'Orthorhombic' was changed
to 'orthorhombic' in accordance with the
/home/saulius/struct/COD-crude-data/automatic-downloads/DataCite-retrospective/RSC/depositions/lib/dictionaries/cif_core.dic
dictionary named 'cif_core.dic' version 2.4.2 last updated on
2011-04-26.

data item '_exptl_crystal_density_meas' value 'not measured' was
changed to '?' -- the value is perceived as not measured.

Automatic conversion script
Id: cif_fix_values 6909 2019-04-08 15:41:33Z antanas 
;
_cod_original_sg_symbol_H-M 'P 21 21 21 '
_cod_original_formula_sum 'C23 H33 N1 O6'
_cod_database_code 7235593

loop_
_symmetry_equiv_pos_as_xyz
x,y,z
x+1/2,-y+1/2,-z
-x,y+1/2,-z+1/2
-x+1/2,-y,z+1/2

loop_
_atom_site_label
_atom_site_type_symbol
_atom_site_fract_x
_atom_site_fract_y
_atom_site_fract_z
_atom_site_U_iso_or_equiv
_atom_site_occupancy
_atom_site_adp_type
_atom_site_refinement_flags_posn
N1 N 0.5009 0.7126 0.4554 0.0198 1.0000 Uani .
C2 C 0.4119 0.6663 0.3959 0.0222 1.0000 Uani .
O3 O 0.3380 0.6063 0.4529 0.0229 1.0000 Uani .
C4 C 0.4093 0.5746 0.5273 0.0202 1.0000 Uani .
C5 C 0.5052 0.6608 0.5405 0.0178 1.0000 Uani .
C6 C 0.4788 0.7497 0.6075 0.0185 1.0000 Uani .
C7 C 0.5424 0.8387 0.5599 0.0222 1.0000 Uani .
C8 C 0.5136 0.8157 0.4636 0.0213 1.0000 Uani .
C9 C 0.4668 0.6080 0.3176 0.0273 1.0000 Uani .
C10 C 0.5400 0.6836 0.2622 0.0372 1.0000 Uani .
C11 C 0.3600 0.5658 0.2636 0.0384 1.0000 Uani .
C12 C 0.5509 0.5210 0.3448 0.0391 1.0000 Uani .
C13 C 0.3239 0.5466 0.6017 0.0246 1.0000 Uani .
C14 C 0.6334 0.6151 0.5534 0.0199 1.0000 Uani .
O15 O 0.7251 0.6460 0.5187 0.0274 1.0000 Uani .
O16 O 0.6299 0.5332 0.6042 0.0243 1.0000 Uani .
C17 C 0.7463 0.4812 0.6142 0.0339 1.0000 Uani .
C18 C 0.5216 0.7280 0.7019 0.0206 1.0000 Uani .
O19 O 0.6515 0.7188 0.6991 0.0251 1.0000 Uani .
C20 C 0.7004 0.6658 0.7726 0.0357 1.0000 Uani .
C21 C 0.4806 0.8088 0.7687 0.0251 1.0000 Uani .
C22 C 0.4379 0.7672 0.8560 0.0229 1.0000 Uani .
C23 C 0.3351 0.7046 0.8600 0.0281 1.0000 Uani .
C24 C 0.2942 0.6676 0.9403 0.0353 1.0000 Uani .
C25 C 0.3547 0.6926 1.0172 0.0395 1.0000 Uani .
C26 C 0.4565 0.7542 1.0140 0.0381 1.0000 Uani .
C27 C 0.4977 0.7911 0.9337 0.0307 1.0000 Uani .
O28 O 0.3513 0.7652 0.6158 0.0210 1.0000 Uani .
C29 C 0.5045 0.9456 0.5853 0.0310 1.0000 Uani .
O30 O 0.5012 0.8754 0.4038 0.0274 1.0000 Uani .
H172 H 0.7391 0.4366 0.6648 0.0546 1.0000 Uiso R
H173 H 0.8088 0.5294 0.6247 0.0530 1.0000 Uiso R
H171 H 0.7640 0.4447 0.5609 0.0543 1.0000 Uiso R
H21 H 0.3583 0.7215 0.3709 0.0266 1.0000 Uiso R
H41 H 0.4600 0.5133 0.5106 0.0227 1.0000 Uiso R
H133 H 0.3723 0.5221 0.6521 0.0352 1.0000 Uiso R
H131 H 0.2708 0.4927 0.5822 0.0355 1.0000 Uiso R
H132 H 0.2734 0.6018 0.6219 0.0362 1.0000 Uiso R
H113 H 0.3866 0.5307 0.2106 0.0597 1.0000 Uiso R
H112 H 0.3121 0.5189 0.2993 0.0586 1.0000 Uiso R
H111 H 0.3045 0.6211 0.2472 0.0595 1.0000 Uiso R
H121 H 0.6187 0.5443 0.3810 0.0591 1.0000 Uiso R
H122 H 0.5847 0.4892 0.2922 0.0582 1.0000 Uiso R
H123 H 0.5048 0.4703 0.3770 0.0580 1.0000 Uiso R
H101 H 0.4889 0.7419 0.2459 0.0574 1.0000 Uiso R
H103 H 0.5694 0.6512 0.2094 0.0566 1.0000 Uiso R
H102 H 0.6101 0.7057 0.2937 0.0570 1.0000 Uiso R
H71 H 0.6321 0.8320 0.5664 0.0259 1.0000 Uiso R
H281 H 0.3206 0.7869 0.5708 0.0326 1.0000 Uiso R
H181 H 0.4857 0.6621 0.7191 0.0233 1.0000 Uiso R
H202 H 0.6887 0.7025 0.8287 0.0539 1.0000 Uiso R
H203 H 0.7869 0.6560 0.7636 0.0531 1.0000 Uiso R
H201 H 0.6638 0.5980 0.7789 0.0530 1.0000 Uiso R
H212 H 0.4101 0.8461 0.7424 0.0290 1.0000 Uiso R
H211 H 0.5503 0.8575 0.7779 0.0294 1.0000 Uiso R
H231 H 0.2927 0.6879 0.8066 0.0347 1.0000 Uiso R
H241 H 0.2232 0.6241 0.9416 0.0434 1.0000 Uiso R
H251 H 0.3255 0.6653 1.0729 0.0466 1.0000 Uiso R
H261 H 0.5022 0.7729 1.0665 0.0437 1.0000 Uiso R
H271 H 0.5720 0.8340 0.9308 0.0379 1.0000 Uiso R
H291 H 0.4146 0.9491 0.5857 0.0487 1.0000 Uiso R
H292 H 0.5376 0.9914 0.5421 0.0472 1.0000 Uiso R
H293 H 0.5382 0.9615 0.6424 0.0479 1.0000 Uiso R

loop_
_atom_site_aniso_label
_atom_site_aniso_U_11
_atom_site_aniso_U_22
_atom_site_aniso_U_33
_atom_site_aniso_U_23
_atom_site_aniso_U_13
_atom_site_aniso_U_12
N1 0.0193 0.0242 0.0160 0.0033 -0.0001 0.0015
C2 0.0195 0.0286 0.0185 -0.0001 -0.0002 0.0027
O3 0.0178 0.0308 0.0201 -0.0001 -0.0015 -0.0005
C4 0.0185 0.0219 0.0200 -0.0009 -0.0016 -0.0004
C5 0.0149 0.0213 0.0174 0.0024 0.0011 -0.0001
C6 0.0161 0.0199 0.0195 0.0008 0.0003 -0.0002
C7 0.0213 0.0220 0.0233 0.0035 -0.0013 -0.0030
C8 0.0154 0.0256 0.0228 0.0050 0.0026 0.0002
C9 0.0280 0.0351 0.0188 -0.0033 -0.0001 0.0079
C10 0.0391 0.0494 0.0232 0.0012 0.0106 0.0067
C11 0.0421 0.0470 0.0261 -0.0112 -0.0051 0.0038
C12 0.0463 0.0442 0.0269 -0.0031 0.0036 0.0220
C13 0.0235 0.0252 0.0251 0.0002 0.0029 -0.0079
C14 0.0185 0.0223 0.0191 0.0018 0.0001 -0.0006
O15 0.0177 0.0350 0.0294 0.0084 0.0039 0.0004
O16 0.0185 0.0226 0.0317 0.0078 -0.0018 0.0005
C17 0.0219 0.0277 0.0520 0.0092 -0.0048 0.0043
C18 0.0215 0.0207 0.0195 0.0011 -0.0012 -0.0008
O19 0.0216 0.0293 0.0244 0.0039 -0.0063 -0.0002
C20 0.0340 0.0418 0.0314 0.0066 -0.0104 0.0062
C21 0.0338 0.0210 0.0205 -0.0004 -0.0003 -0.0009
C22 0.0282 0.0197 0.0209 -0.0006 -0.0003 0.0038
C23 0.0265 0.0304 0.0272 -0.0032 0.0002 0.0010
C24 0.0361 0.0334 0.0365 -0.0024 0.0118 -0.0051
C25 0.0591 0.0334 0.0259 0.0008 0.0125 -0.0051
C26 0.0590 0.0349 0.0205 -0.0022 -0.0030 -0.0067
C27 0.0408 0.0280 0.0232 -0.0017 -0.0028 -0.0056
O28 0.0169 0.0256 0.0205 0.0028 0.0011 0.0025
C29 0.0409 0.0211 0.0310 0.0025 -0.0010 -0.0046
O30 0.0269 0.0295 0.0256 0.0105 0.0034 0.0021

loop_
_atom_type_symbol
_atom_type_scat_dispersion_real
_atom_type_scat_dispersion_imag
_atom_type_scat_Cromer_Mann_a1
_atom_type_scat_Cromer_Mann_b1
_atom_type_scat_Cromer_Mann_a2
_atom_type_scat_Cromer_Mann_b2
_atom_type_scat_Cromer_Mann_a3
_atom_type_scat_Cromer_Mann_b3
_atom_type_scat_Cromer_Mann_a4
_atom_type_scat_Cromer_Mann_b4
_atom_type_scat_Cromer_Mann_c
_atom_type_scat_source
C 0.0181 0.0091 2.3100 20.8439 1.0200 10.2075 1.5886 0.5687 0.8650 51.6512 0.2156 'International Tables Vol C 4.2.6.8 and 6.1.1.4'
H 0.0000 0.0000 0.4930 10.5109 0.3229 26.1257 0.1402 3.1424 0.0408 57.7998 0.0030 'International Tables Vol C 4.2.6.8 and 6.1.1.4'
N 0.0311 0.0180 12.2126 0.0057 3.1322 9.8933 2.0125 28.9975 1.1663 0.5826 -11.5290 'International Tables Vol C 4.2.6.8 and 6.1.1.4'
O 0.0492 0.0322 3.0485 13.2771 2.2868 5.7011 1.5463 0.3239 0.8670 32.9089 0.2508 'International Tables Vol C 4.2.6.8 and 6.1.1.4'

loop_
_geom_angle_atom_site_label_1
_geom_angle_atom_site_label_2
_geom_angle_atom_site_label_3
_geom_angle
_geom_angle_publ_flag
C2 N1 C5 111.781 yes
C2 N1 C8 122.511 yes
C5 N1 C8 112.436 yes
N1 C2 O3 103.495 yes
N1 C2 C9 115.437 yes
O3 C2 C9 114.205 yes
N1 C2 H21 108.3 no
O3 C2 H21 107.7 no
C9 C2 H21 107.3 no
C2 O3 C4 109.551 yes
O3 C4 C5 104.551 yes
O3 C4 C13 109.044 yes
C5 C4 C13 119.798 yes
O3 C4 H41 109.4 no
C5 C4 H41 104.5 no
C13 C4 H41 109.1 no
C4 C5 N1 102.011 yes
C4 C5 C6 120.300 yes
N1 C5 C6 102.313 yes
C4 C5 C14 109.802 yes
N1 C5 C14 109.014 yes
C6 C5 C14 112.109 yes
C5 C6 C7 100.625 yes
C5 C6 C18 113.977 yes
C7 C6 C18 116.308 yes
C5 C6 O28 110.094 yes
C7 C6 O28 111.902 yes
C18 C6 O28 104.120 yes
C6 C7 C8 101.736 yes
C6 C7 C29 117.839 yes
C8 C7 C29 111.854 yes
C6 C7 H71 109.2 no
C8 C7 H71 106.4 no
C29 C7 H71 109.1 no
C7 C8 N1 107.774 yes
C7 C8 O30 127.623 yes
N1 C8 O30 124.590 yes
C2 C9 C10 107.424 yes
C2 C9 C11 107.504 yes
C10 C9 C11 109.967 yes
C2 C9 C12 113.731 yes
C10 C9 C12 109.103 yes
C11 C9 C12 109.064 yes
C9 C10 H101 110.8 no
C9 C10 H103 109.8 no
H101 C10 H103 109.2 no
C9 C10 H102 110.2 no
H101 C10 H102 110.1 no
H103 C10 H102 106.8 no
C9 C11 H113 113.0 no
C9 C11 H112 110.0 no
H113 C11 H112 108.4 no
C9 C11 H111 109.4 no
H113 C11 H111 109.3 no
H112 C11 H111 106.6 no
C9 C12 H121 111.8 no
C9 C12 H122 109.3 no
H121 C12 H122 108.2 no
C9 C12 H123 110.2 no
H121 C12 H123 109.2 no
H122 C12 H123 108.1 no
C4 C13 H133 109.3 no
C4 C13 H131 108.8 no
H133 C13 H131 108.4 no
C4 C13 H132 113.8 no
H133 C13 H132 108.1 no
H131 C13 H132 108.3 no
C5 C14 O15 124.589 yes
C5 C14 O16 111.629 yes
O15 C14 O16 123.693 yes
C14 O16 C17 114.955 yes
O16 C17 H172 107.5 no
O16 C17 H173 109.1 no
H172 C17 H173 109.6 no
O16 C17 H171 109.0 no
H172 C17 H171 112.0 no
H173 C17 H171 109.5 no
C6 C18 O19 106.904 yes
C6 C18 C21 113.360 yes
O19 C18 C21 111.662 yes
C6 C18 H181 106.8 no
O19 C18 H181 109.0 no
C21 C18 H181 108.9 no
C18 O19 C20 113.073 yes
O19 C20 H202 112.7 no
O19 C20 H203 108.9 no
H202 C20 H203 108.3 no
O19 C20 H201 112.0 no
H202 C20 H201 108.1 no
H203 C20 H201 106.7 no
C18 C21 C22 114.511 yes
C18 C21 H212 107.8 no
C22 C21 H212 107.1 no
C18 C21 H211 108.5 no
C22 C21 H211 110.1 no
H212 C21 H211 108.7 no
C21 C22 C23 120.212 yes
C21 C22 C27 121.280 yes
C23 C22 C27 118.500 yes
C22 C23 C24 120.445 yes
C22 C23 H231 119.1 no
C24 C23 H231 120.4 no
C23 C24 C25 120.305 yes
C23 C24 H241 119.1 no
C25 C24 H241 120.6 no
C24 C25 C26 119.809 yes
C24 C25 H251 119.4 no
C26 C25 H251 120.8 no
C25 C26 C27 119.908 yes
C25 C26 H261 122.4 no
C27 C26 H261 117.7 no
C26 C27 C22 121.032 yes
C26 C27 H271 120.3 no
C22 C27 H271 118.7 no
C6 O28 H281 112.5 no
C7 C29 H291 108.4 no
C7 C29 H292 108.1 no
H291 C29 H292 110.5 no
C7 C29 H293 109.0 no
H291 C29 H293 111.4 no
H292 C29 H293 109.3 no

loop_
_geom_bond_atom_site_label_1
_geom_bond_atom_site_label_2
_geom_bond_distance
_geom_bond_publ_flag
N1 C2 1.463 yes
N1 C5 1.465 yes
N1 C8 1.379 yes
C2 O3 1.427 yes
C2 C9 1.541 yes
C2 H21 1.011 no
O3 C4 1.436 yes
C4 C5 1.562 yes
C4 C13 1.512 yes
C4 H41 1.017 no
C5 C6 1.584 yes
C5 C14 1.538 yes
C6 C7 1.549 yes
C6 C18 1.537 yes
C6 O28 1.413 yes
C7 C8 1.527 yes
C7 C29 1.525 yes
C7 H71 0.988 no
C8 O30 1.214 yes
C9 C10 1.534 yes
C9 C11 1.533 yes
C9 C12 1.531 yes
C10 H101 0.984 no
C10 H103 0.965 no
C10 H102 0.949 no
C11 H113 0.975 no
C11 H112 0.978 no
C11 H111 0.984 no
C12 H121 0.972 no
C12 H122 0.976 no
C12 H123 0.973 no
C13 H133 0.985 no
C13 H131 0.967 no
C13 H132 0.966 no
C14 O15 1.204 yes
C14 O16 1.332 yes
O16 C17 1.453 yes
C17 H172 0.973 no
C17 H173 0.949 no
C17 H171 0.965 no
C18 O19 1.425 yes
C18 C21 1.541 yes
C18 H181 0.992 no
O19 C20 1.423 yes
C20 H202 0.990 no
C20 H203 0.964 no
C20 H201 0.987 no
C21 C22 1.511 yes
C21 H212 0.998 no
C21 H211 1.009 no
C22 C23 1.397 yes
C22 C27 1.386 yes
C23 C24 1.388 yes
C23 H231 0.961 no
C24 C25 1.383 yes
C24 H241 0.966 no
C25 C26 1.381 yes
C25 H251 0.974 no
C26 C27 1.391 yes
C26 H261 0.973 no
C27 H271 0.992 no
O28 H281 0.814 no
C29 H291 0.983 no
C29 H292 0.964 no
C29 H293 0.966 no

loop_
_geom_hbond_atom_site_label_D
_geom_hbond_site_symmetry_D
_geom_hbond_atom_site_label_H
_geom_hbond_atom_site_label_A
_geom_hbond_site_symmetry_A
_geom_hbond_angle_DHA
_geom_hbond_distance_DH
_geom_hbond_distance_HA
_geom_hbond_distance_DA
_geom_hbond_publ_flag
C17 0_555 H173 O30 0_566 157 0.95 2.49 3.3817(17) yes
C7 0_555 H71 O3 2_566 152 0.99 2.41 3.3149(17) yes
O28 0_555 H281 O15 0_466 168 0.81 1.93 2.7320(17) yes
